data_7160919
loop_
_publ_author_name
'Gong, Zhi-Yuan'
'Tao, Sheng'
'Li, Xiao-Bin'
'Wang, Tao'
'Chen, Fei'
'Du, Zhi-Hong'
'Bo, Chun-Bo'
'Li, Min'
'Liu, Ning'

_publ_section_title
;
 N-Heterocyclic Carbene Ruthenium Complexes Synthesized by
 Hydrogen-Bonding-Assisted Strategy for Dehydrogenative Rearrangement of
 Esters
;
_journal_name_full 'Organic &amp; Biomolecular Chemistry'
_journal_paper_doi 10.1039/D5OB01811K
_journal_year 2025
_chemical_formula_moiety 'C26 H29 I N2 Ru'
_chemical_formula_sum 'C26 H29 I N2 Ru'
_chemical_formula_weight 597.48
_space_group_crystal_system monoclinic
_space_group_IT_number 14
_space_group_name_Hall '-P 2yn'
_space_group_name_H-M_alt 'P 1 21/n 1'
_atom_sites_solution_hydrogens geom
_atom_sites_solution_primary dual
_audit_creation_date 2021-10-11
_audit_creation_method
;
Olex2 1.2
(compiled 2018.05.29 svn.r3508 for OlexSys, GUI svn.r5506)
;
_audit_update_record
;
2023-12-27 deposited with the CCDC.	2025-12-09 downloaded from the CCDC.
;
_cell_angle_alpha 90
_cell_angle_beta 104.0150(10)
_cell_angle_gamma 90
_cell_formula_units_Z 4
_cell_length_a 12.2763(4)
_cell_length_b 11.1841(4)
_cell_length_c 17.7735(6)
_cell_measurement_reflns_used 9935
_cell_measurement_temperature 173(2)
_cell_measurement_theta_max 71.89
_cell_measurement_theta_min 3.97
_cell_volume 2367.65(14)
_computing_cell_refinement 'SAINT V8.38A (?, 2016)'
_computing_data_reduction 'SAINT V8.38A (?, 2016)'
_computing_molecular_graphics 'Olex2 (Dolomanov et al., 2009)'
_computing_publication_material 'Olex2 (Dolomanov et al., 2009)'
_computing_structure_refinement 'ShelXL (Sheldrick, 2015)'
_computing_structure_solution 'ShelXT (Sheldrick, 2015)'
_diffrn_ambient_temperature 173.0
_diffrn_measured_fraction_theta_full 0.999
_diffrn_measured_fraction_theta_max 0.997
_diffrn_measurement_device_type 'Bruker D8 Venture'
_diffrn_measurement_method '\f and \w scans'
_diffrn_radiation_monochromator graphite
_diffrn_radiation_type CuK\a
_diffrn_radiation_wavelength 1.54178
_diffrn_reflns_av_R_equivalents 0.0594
_diffrn_reflns_av_unetI/netI 0.0485
_diffrn_reflns_Laue_measured_fraction_full 0.999
_diffrn_reflns_Laue_measured_fraction_max 0.997
_diffrn_reflns_limit_h_max 15
_diffrn_reflns_limit_h_min -14
_diffrn_reflns_limit_k_max 13
_diffrn_reflns_limit_k_min -13
_diffrn_reflns_limit_l_max 21
_diffrn_reflns_limit_l_min -21
_diffrn_reflns_number 17284
_diffrn_reflns_point_group_measured_fraction_full 0.999
_diffrn_reflns_point_group_measured_fraction_max 0.997
_diffrn_reflns_theta_full 67.679
_diffrn_reflns_theta_max 71.955
_diffrn_reflns_theta_min 3.967
_diffrn_standards_number 0
_exptl_absorpt_coefficient_mu 15.695
_exptl_absorpt_correction_T_max 0.7536
_exptl_absorpt_correction_T_min 0.2930
_exptl_absorpt_correction_type multi-scan
_exptl_absorpt_process_details
'SADABS-2016/2 (Bruker,2016/2) was used for absorption correction. wR2(int) was 0.1250 before and 0.0740 after correction. The Ratio of minimum to maximum transmission is 0.3888. The \l/2 correction factor is Not present.'
_exptl_crystal_density_diffrn 1.676
_exptl_crystal_description block
_exptl_crystal_F_000 1184
_exptl_crystal_size_max 0.14
_exptl_crystal_size_mid 0.13
_exptl_crystal_size_min 0.11
_refine_diff_density_max 1.700
_refine_diff_density_min -1.434
_refine_diff_density_rms 0.154
_refine_ls_extinction_method none
_refine_ls_goodness_of_fit_ref 1.071
_refine_ls_hydrogen_treatment constr
_refine_ls_matrix_type full
_refine_ls_number_parameters 275
_refine_ls_number_reflns 4643
_refine_ls_number_restraints 0
_refine_ls_restrained_S_all 1.071
_refine_ls_R_factor_all 0.0426
_refine_ls_R_factor_gt 0.0395
_refine_ls_shift/su_max 0.001
_refine_ls_shift/su_mean 0.000
_refine_ls_structure_factor_coef Fsqd
_refine_ls_weighting_details 'w=1/[\s^2^(Fo^2^)+(0.0624P)^2^+4.0428P] where P=(Fo^2^+2Fc^2^)/3'
_refine_ls_weighting_scheme calc
_refine_ls_wR_factor_gt 0.1053
_refine_ls_wR_factor_ref 0.1080
_reflns_Friedel_coverage 0.000
_reflns_number_gt 4355
_reflns_number_total 4643
_reflns_threshold_expression 'I > 2\s(I)'
_cod_data_source_file d5ob01811k2.cif
_cod_data_source_block 11_CCDC1
_cod_database_code 7160919
_shelx_shelxl_version_number 2018/3
_shelx_space_group_comment
;
The symmetry employed for this shelxl refinement is uniquely defined
by the following loop, which should always be used as a source of
symmetry information in preference to the above space-group names.
They are only intended as comments.
;
_shelx_estimated_absorpt_t_max 0.277
_shelx_estimated_absorpt_t_min 0.217
_olex2_refinement_description
;
1. Fixed Uiso
 At 1.2 times of:
  All C(H) groups, All C(H,H) groups
 At 1.5 times of:
  All C(H,H,H) groups
2.a Ternary CH refined with riding coordinates:
 C24(H24)
2.b Secondary CH2 refined with riding coordinates:
 C3(H3A,H3B), C2(H2A,H2B)
2.c Aromatic/amide H refined with riding coordinates:
 C13(H13), C22(H22), C19(H19), C20(H20), C16(H16), C14(H14), C15(H15), C6(H6),
 C9(H9), C7(H7), C8(H8), C23(H23)
2.d Idealised Me refined as rotating group:
 C17(H17A,H17B,H17C), C26(H26A,H26B,H26C), C25(H25A,H25B,H25C), C1(H1A,H1B,H1C)
;
_olex2_submission_special_instructions 'No special instructions were received'

loop_
_space_group_symop_operation_xyz
'x, y, z'
'-x+1/2, y+1/2, -z+1/2'
'-x, -y, -z'
'x-1/2, -y-1/2, z-1/2'

loop_
_atom_site_label
_atom_site_type_symbol
_atom_site_fract_x
_atom_site_fract_y
_atom_site_fract_z
_atom_site_U_iso_or_equiv
_atom_site_adp_type
_atom_site_occupancy
_atom_site_site_symmetry_order
_atom_site_calc_flag
_atom_site_refinement_flags_posn
_atom_site_refinement_flags_adp
_atom_site_refinement_flags_occupancy
_atom_site_disorder_assembly
_atom_site_disorder_group
I1 I 0.16120(2) 0.43763(2) 0.39670(2) 0.02206(11) Uani 1 1 d . . . . .
Ru1 Ru 0.16989(2) 0.67030(3) 0.43744(2) 0.01344(11) Uani 1 1 d . . . . .
N1 N 0.3240(3) 0.7055(3) 0.3229(2) 0.0196(7) Uani 1 1 d . . . . .
N2 N 0.4089(3) 0.6786(3) 0.4441(2) 0.0167(7) Uani 1 1 d . . . . .
C12 C 0.2991(3) 0.6272(4) 0.5306(2) 0.0155(8) Uani 1 1 d . . . . .
C11 C 0.4088(3) 0.6424(4) 0.5203(2) 0.0160(8) Uani 1 1 d . . . . .
C10 C 0.3063(3) 0.6844(4) 0.3938(2) 0.0164(8) Uani 1 1 d . . . . .
C21 C 0.1259(4) 0.8220(4) 0.5026(3) 0.0204(9) Uani 1 1 d . . . . .
C13 C 0.2920(4) 0.5876(4) 0.6034(3) 0.0212(9) Uani 1 1 d . . . . .
H13 H 0.219962 0.574799 0.612799 0.025 Uiso 1 1 calc R . . . .
C22 C 0.0509(4) 0.7266(4) 0.5093(3) 0.0221(9) Uani 1 1 d . . . . .
H22 H 0.044257 0.701810 0.559097 0.027 Uiso 1 1 calc R . . . .
C4 C 0.4389(4) 0.7183(4) 0.3284(3) 0.0222(9) Uani 1 1 d . . . . .
C19 C 0.0565(4) 0.8060(4) 0.3602(3) 0.0244(9) Uani 1 1 d . . . . .
H19 H 0.055712 0.836829 0.310282 0.029 Uiso 1 1 calc R . . . .
C20 C 0.1271(4) 0.8599(4) 0.4264(3) 0.0220(9) Uani 1 1 d . . . . .
H20 H 0.176267 0.922586 0.419849 0.026 Uiso 1 1 calc R . . . .
C5 C 0.4937(4) 0.7021(4) 0.4059(3) 0.0193(8) Uani 1 1 d . . . . .
C16 C 0.5055(4) 0.6190(4) 0.5779(3) 0.0215(9) Uani 1 1 d . . . . .
H16 H 0.577769 0.628598 0.568188 0.026 Uiso 1 1 calc R . . . .
C14 C 0.3874(4) 0.5659(4) 0.6634(3) 0.0248(10) Uani 1 1 d . . . . .
H14 H 0.379576 0.540965 0.712953 0.030 Uiso 1 1 calc R . . . .
C18 C -0.0118(4) 0.7093(5) 0.3664(3) 0.0249(10) Uani 1 1 d . . . . .
C3 C 0.2383(4) 0.6981(5) 0.2496(3) 0.0242(10) Uani 1 1 d . . . . .
H3A H 0.248390 0.765820 0.215995 0.029 Uiso 1 1 calc R . . . .
H3B H 0.163224 0.706099 0.260315 0.029 Uiso 1 1 calc R . . . .
C15 C 0.4935(4) 0.5812(4) 0.6501(3) 0.0252(9) Uani 1 1 d . . . . .
H15 H 0.558343 0.565791 0.690574 0.030 Uiso 1 1 calc R . . . .
C6 C 0.6104(4) 0.7124(4) 0.4307(3) 0.0248(9) Uani 1 1 d . . . . .
H6 H 0.648912 0.700622 0.483379 0.030 Uiso 1 1 calc R . . . .
C9 C 0.4969(4) 0.7444(5) 0.2721(3) 0.0293(11) Uani 1 1 d . . . . .
H9 H 0.458905 0.753770 0.219131 0.035 Uiso 1 1 calc R . . . .
C7 C 0.6673(4) 0.7409(5) 0.3743(3) 0.0301(11) Uani 1 1 d . . . . .
H7 H 0.746543 0.750157 0.389196 0.036 Uiso 1 1 calc R . . . .
C8 C 0.6122(4) 0.7562(5) 0.2967(3) 0.0328(12) Uani 1 1 d . . . . .
H8 H 0.654480 0.775044 0.260039 0.039 Uiso 1 1 calc R . . . .
C23 C -0.0120(4) 0.6701(4) 0.4436(3) 0.0246(10) Uani 1 1 d . . . . .
H23 H -0.056813 0.603233 0.449692 0.030 Uiso 1 1 calc R . . . .
C24 C 0.1947(4) 0.8814(4) 0.5751(3) 0.0260(10) Uani 1 1 d . . . . .
H24 H 0.216651 0.818269 0.615796 0.031 Uiso 1 1 calc R . . . .
C2 C 0.2430(4) 0.5814(5) 0.2063(3) 0.0304(11) Uani 1 1 d . . . . .
H2A H 0.313033 0.578864 0.188023 0.037 Uiso 1 1 calc R . . . .
H2B H 0.244174 0.513269 0.242002 0.037 Uiso 1 1 calc R . . . .
C17 C -0.0817(4) 0.6451(6) 0.2967(3) 0.0373(13) Uani 1 1 d . . . . .
H17A H -0.076346 0.687338 0.249366 0.056 Uiso 1 1 calc GR . . . .
H17B H -0.160172 0.643083 0.299966 0.056 Uiso 1 1 calc GR . . . .
H17C H -0.053879 0.563177 0.295272 0.056 Uiso 1 1 calc GR . . . .
C26 C 0.3026(5) 0.9408(5) 0.5649(4) 0.0384(13) Uani 1 1 d . . . . .
H26A H 0.347440 0.882189 0.544510 0.058 Uiso 1 1 calc GR . . . .
H26B H 0.345947 0.970351 0.615173 0.058 Uiso 1 1 calc GR . . . .
H26C H 0.283453 1.007734 0.528562 0.058 Uiso 1 1 calc GR . . . .
C25 C 0.1216(5) 0.9728(6) 0.6043(3) 0.0400(13) Uani 1 1 d . . . . .
H25A H 0.094088 1.032613 0.563838 0.060 Uiso 1 1 calc GR . . . .
H25B H 0.166175 1.012344 0.650802 0.060 Uiso 1 1 calc GR . . . .
H25C H 0.057619 0.931865 0.616821 0.060 Uiso 1 1 calc GR . . . .
C1 C 0.1425(6) 0.5692(7) 0.1372(4) 0.0486(16) Uani 1 1 d . . . . .
H1A H 0.144359 0.633283 0.099898 0.073 Uiso 1 1 calc GR . . . .
H1B H 0.073071 0.574969 0.154895 0.073 Uiso 1 1 calc GR . . . .
H1C H 0.145438 0.491511 0.112251 0.073 Uiso 1 1 calc GR . . . .

loop_
_atom_site_aniso_label
_atom_site_aniso_U_11
_atom_site_aniso_U_22
_atom_site_aniso_U_33
_atom_site_aniso_U_23
_atom_site_aniso_U_13
_atom_site_aniso_U_12
I1 0.01656(17) 0.02135(18) 0.02986(17) -0.00628(10) 0.00874(12) -0.00194(9)
Ru1 0.00877(17) 0.01776(18) 0.01572(17) 0.00084(10) 0.00670(12) 0.00281(10)
N1 0.0154(17) 0.0237(19) 0.0234(18) 0.0071(15) 0.0117(14) 0.0056(14)
N2 0.0119(16) 0.0156(17) 0.0245(18) 0.0005(13) 0.0082(14) 0.0032(13)
C12 0.0175(19) 0.0109(18) 0.0193(19) -0.0012(15) 0.0067(15) 0.0043(15)
C11 0.0155(19) 0.0132(19) 0.0204(19) -0.0033(16) 0.0064(16) 0.0031(15)
C10 0.0150(19) 0.0147(19) 0.021(2) 0.0017(15) 0.0078(16) 0.0040(15)
C21 0.016(2) 0.024(2) 0.025(2) -0.0002(17) 0.0102(17) 0.0085(16)
C13 0.021(2) 0.019(2) 0.026(2) 0.0016(17) 0.0114(18) 0.0027(17)
C22 0.0155(19) 0.033(2) 0.024(2) 0.0022(18) 0.0153(17) 0.0080(18)
C4 0.018(2) 0.019(2) 0.035(2) 0.0094(18) 0.0153(19) 0.0072(16)
C19 0.022(2) 0.029(2) 0.026(2) 0.0044(19) 0.0119(18) 0.0130(18)
C20 0.018(2) 0.021(2) 0.031(2) 0.0053(18) 0.0125(17) 0.0108(17)
C5 0.017(2) 0.016(2) 0.028(2) 0.0026(17) 0.0111(17) 0.0046(16)
C16 0.015(2) 0.022(2) 0.027(2) -0.0036(18) 0.0041(17) 0.0019(16)
C14 0.035(3) 0.023(2) 0.0145(19) 0.0021(16) 0.0027(18) 0.0029(18)
C18 0.015(2) 0.037(3) 0.024(2) -0.001(2) 0.0068(17) 0.0098(19)
C3 0.015(2) 0.039(3) 0.022(2) 0.0075(19) 0.0102(17) 0.0084(19)
C15 0.026(2) 0.024(2) 0.022(2) -0.0039(18) -0.0006(18) 0.0075(18)
C6 0.014(2) 0.022(2) 0.041(3) -0.002(2) 0.0115(19) 0.0012(17)
C9 0.022(2) 0.036(3) 0.034(2) 0.016(2) 0.016(2) 0.012(2)
C7 0.014(2) 0.029(3) 0.051(3) 0.002(2) 0.016(2) 0.0027(18)
C8 0.023(2) 0.034(3) 0.050(3) 0.015(2) 0.026(2) 0.006(2)
C23 0.012(2) 0.035(3) 0.030(2) -0.0007(19) 0.0095(18) 0.0041(17)
C24 0.027(2) 0.022(2) 0.030(2) -0.0010(19) 0.0096(19) 0.0083(19)
C2 0.024(2) 0.042(3) 0.026(2) 0.000(2) 0.0071(19) 0.011(2)
C17 0.018(2) 0.062(4) 0.030(2) -0.009(2) 0.0006(19) 0.010(2)
C26 0.032(3) 0.033(3) 0.049(3) -0.016(2) 0.009(2) 0.001(2)
C25 0.041(3) 0.042(3) 0.039(3) -0.013(3) 0.015(2) 0.012(3)
C1 0.038(3) 0.065(4) 0.039(3) -0.011(3) 0.001(3) 0.012(3)

loop_
_atom_type_symbol
_atom_type_description
_atom_type_scat_dispersion_real
_atom_type_scat_dispersion_imag
_atom_type_scat_source
C C 0.0181 0.0091 'International Tables Vol C Tables 4.2.6.8 and 6.1.1.4'
H H 0.0000 0.0000 'International Tables Vol C Tables 4.2.6.8 and 6.1.1.4'
I I -0.3257 6.8362 'International Tables Vol C Tables 4.2.6.8 and 6.1.1.4'
N N 0.0311 0.0180 'International Tables Vol C Tables 4.2.6.8 and 6.1.1.4'
Ru Ru 0.0552 3.2960 'International Tables Vol C Tables 4.2.6.8 and 6.1.1.4'

loop_
_geom_angle_atom_site_label_1
_geom_angle_atom_site_label_2
_geom_angle_atom_site_label_3
_geom_angle
_geom_angle_site_symmetry_1
_geom_angle_site_symmetry_3
_geom_angle_publ_flag
C12 Ru1 I1 87.85(11) . . ?
C12 Ru1 C21 89.83(16) . . ?
C12 Ru1 C22 95.13(16) . . ?
C12 Ru1 C19 151.79(18) . . ?
C12 Ru1 C20 114.99(17) . . ?
C12 Ru1 C18 159.20(15) . . ?
C12 Ru1 C23 122.68(17) . . ?
C10 Ru1 I1 87.40(12) . . ?
C10 Ru1 C12 77.11(16) . . ?
C10 Ru1 C21 118.47(17) . . ?
C10 Ru1 C22 155.62(18) . . ?
C10 Ru1 C19 99.16(16) . . ?
C10 Ru1 C20 95.37(16) . . ?
C10 Ru1 C18 123.66(17) . . ?
C10 Ru1 C23 160.18(18) . . ?
C21 Ru1 I1 152.77(12) . . ?
C21 Ru1 C22 37.58(17) . . ?
C21 Ru1 C19 67.08(17) . . ?
C21 Ru1 C18 79.33(17) . . ?
C21 Ru1 C23 66.61(17) . . ?
C22 Ru1 I1 115.68(13) . . ?
C22 Ru1 C19 76.68(16) . . ?
C22 Ru1 C18 65.53(16) . . ?
C22 Ru1 C23 35.78(18) . . ?
C19 Ru1 I1 120.14(13) . . ?
C19 Ru1 C18 35.12(18) . . ?
C20 Ru1 I1 157.05(13) . . ?
C20 Ru1 C21 37.94(17) . . ?
C20 Ru1 C22 66.67(16) . . ?
C20 Ru1 C19 36.93(18) . . ?
C20 Ru1 C18 65.82(18) . . ?
C20 Ru1 C23 77.67(17) . . ?
C18 Ru1 I1 93.72(13) . . ?
C23 Ru1 I1 92.10(13) . . ?
C23 Ru1 C19 64.14(17) . . ?
C23 Ru1 C18 36.59(16) . . ?
C10 N1 C4 109.9(4) . . ?
C10 N1 C3 125.2(3) . . ?
C4 N1 C3 124.3(4) . . ?
C10 N2 C11 115.3(3) . . ?
C10 N2 C5 110.7(4) . . ?
C5 N2 C11 133.8(4) . . ?
C11 C12 Ru1 116.2(3) . . ?
C13 C12 Ru1 127.9(3) . . ?
C13 C12 C11 115.8(4) . . ?
C12 C11 N2 112.4(4) . . ?
C16 C11 N2 124.0(4) . . ?
C16 C11 C12 123.5(4) . . ?
N1 C10 Ru1 135.2(3) . . ?
N1 C10 N2 106.8(3) . . ?
N2 C10 Ru1 117.9(3) . . ?
C22 C21 Ru1 73.3(2) . . ?
C22 C21 C24 119.6(4) . . ?
C20 C21 Ru1 70.6(2) . . ?
C20 C21 C22 117.1(4) . . ?
C20 C21 C24 123.1(4) . . ?
C24 C21 Ru1 129.1(3) . . ?
C12 C13 H13 118.8 . . ?
C12 C13 C14 122.3(4) . . ?
C14 C13 H13 118.8 . . ?
Ru1 C22 H22 131.4 . . ?
C21 C22 Ru1 69.1(2) . . ?
C21 C22 H22 119.7 . . ?
C23 C22 Ru1 72.6(2) . . ?
C23 C22 C21 120.5(4) . . ?
C23 C22 H22 119.7 . . ?
C5 C4 N1 107.1(4) . . ?
C9 C4 N1 130.9(5) . . ?
C9 C4 C5 122.0(4) . . ?
Ru1 C19 H19 132.1 . . ?
C20 C19 Ru1 67.8(3) . . ?
C20 C19 H19 119.2 . . ?
C18 C19 Ru1 74.1(3) . . ?
C18 C19 H19 119.2 . . ?
C18 C19 C20 121.7(4) . . ?
Ru1 C20 H20 125.6 . . ?
C21 C20 Ru1 71.5(2) . . ?
C21 C20 H20 119.4 . . ?
C19 C20 Ru1 75.3(3) . . ?
C19 C20 C21 121.2(4) . . ?
C19 C20 H20 119.4 . . ?
N2 C5 C6 133.6(4) . . ?
C4 C5 N2 105.4(4) . . ?
C4 C5 C6 121.0(4) . . ?
C11 C16 H16 120.9 . . ?
C11 C16 C15 118.3(4) . . ?
C15 C16 H16 120.9 . . ?
C13 C14 H14 120.2 . . ?
C15 C14 C13 119.6(4) . . ?
C15 C14 H14 120.2 . . ?
C19 C18 Ru1 70.8(3) . . ?
C19 C18 C23 116.9(4) . . ?
C19 C18 C17 122.6(5) . . ?
C23 C18 Ru1 69.4(2) . . ?
C23 C18 C17 120.4(5) . . ?
C17 C18 Ru1 129.6(3) . . ?
N1 C3 H3A 109.0 . . ?
N1 C3 H3B 109.0 . . ?
N1 C3 C2 113.0(4) . . ?
H3A C3 H3B 107.8 . . ?
C2 C3 H3A 109.0 . . ?
C2 C3 H3B 109.0 . . ?
C16 C15 H15 119.8 . . ?
C14 C15 C16 120.4(4) . . ?
C14 C15 H15 119.8 . . ?
C5 C6 H6 121.7 . . ?
C7 C6 C5 116.5(5) . . ?
C7 C6 H6 121.7 . . ?
C4 C9 H9 121.4 . . ?
C8 C9 C4 117.1(5) . . ?
C8 C9 H9 121.4 . . ?
C6 C7 H7 118.8 . . ?
C6 C7 C8 122.3(4) . . ?
C8 C7 H7 118.8 . . ?
C9 C8 C7 121.1(4) . . ?
C9 C8 H8 119.5 . . ?
C7 C8 H8 119.5 . . ?
Ru1 C23 H23 127.7 . . ?
C22 C23 Ru1 71.6(2) . . ?
C22 C23 C18 122.3(4) . . ?
C22 C23 H23 118.9 . . ?
C18 C23 Ru1 74.0(2) . . ?
C18 C23 H23 118.9 . . ?
C21 C24 H24 107.6 . . ?
C21 C24 C26 114.3(4) . . ?
C21 C24 C25 109.2(4) . . ?
C26 C24 H24 107.6 . . ?
C26 C24 C25 110.2(4) . . ?
C25 C24 H24 107.6 . . ?
C3 C2 H2A 109.4 . . ?
C3 C2 H2B 109.4 . . ?
H2A C2 H2B 108.0 . . ?
C1 C2 C3 111.2(4) . . ?
C1 C2 H2A 109.4 . . ?
C1 C2 H2B 109.4 . . ?
C18 C17 H17A 109.5 . . ?
C18 C17 H17B 109.5 . . ?
C18 C17 H17C 109.5 . . ?
H17A C17 H17B 109.5 . . ?
H17A C17 H17C 109.5 . . ?
H17B C17 H17C 109.5 . . ?
C24 C26 H26A 109.5 . . ?
C24 C26 H26B 109.5 . . ?
C24 C26 H26C 109.5 . . ?
H26A C26 H26B 109.5 . . ?
H26A C26 H26C 109.5 . . ?
H26B C26 H26C 109.5 . . ?
C24 C25 H25A 109.5 . . ?
C24 C25 H25B 109.5 . . ?
C24 C25 H25C 109.5 . . ?
H25A C25 H25B 109.5 . . ?
H25A C25 H25C 109.5 . . ?
H25B C25 H25C 109.5 . . ?
C2 C1 H1A 109.5 . . ?
C2 C1 H1B 109.5 . . ?
C2 C1 H1C 109.5 . . ?
H1A C1 H1B 109.5 . . ?
H1A C1 H1C 109.5 . . ?
H1B C1 H1C 109.5 . . ?

loop_
_geom_bond_atom_site_label_1
_geom_bond_atom_site_label_2
_geom_bond_distance
_geom_bond_site_symmetry_2
_geom_bond_publ_flag
I1 Ru1 2.6962(4) . ?
Ru1 C12 2.053(4) . ?
Ru1 C10 2.015(4) . ?
Ru1 C21 2.194(4) . ?
Ru1 C22 2.250(4) . ?
Ru1 C19 2.281(5) . ?
Ru1 C20 2.182(4) . ?
Ru1 C18 2.322(4) . ?
Ru1 C23 2.262(4) . ?
N1 C10 1.351(5) . ?
N1 C4 1.396(5) . ?
N1 C3 1.465(6) . ?
N2 C11 1.414(5) . ?
N2 C10 1.359(6) . ?
N2 C5 1.398(5) . ?
C12 C11 1.412(6) . ?
C12 C13 1.391(6) . ?
C11 C16 1.392(6) . ?
C21 C22 1.433(6) . ?
C21 C20 1.423(6) . ?
C21 C24 1.513(7) . ?
C13 H13 0.9500 . ?
C13 C14 1.401(7) . ?
C22 H22 0.9500 . ?
C22 C23 1.386(7) . ?
C4 C5 1.392(7) . ?
C4 C9 1.391(6) . ?
C19 H19 0.9500 . ?
C19 C20 1.417(7) . ?
C19 C18 1.389(7) . ?
C20 H20 0.9500 . ?
C5 C6 1.398(6) . ?
C16 H16 0.9500 . ?
C16 C15 1.393(7) . ?
C14 H14 0.9500 . ?
C14 C15 1.390(7) . ?
C18 C23 1.440(7) . ?
C18 C17 1.508(7) . ?
C3 H3A 0.9900 . ?
C3 H3B 0.9900 . ?
C3 C2 1.524(7) . ?
C15 H15 0.9500 . ?
C6 H6 0.9500 . ?
C6 C7 1.391(7) . ?
C9 H9 0.9500 . ?
C9 C8 1.383(7) . ?
C7 H7 0.9500 . ?
C7 C8 1.391(8) . ?
C8 H8 0.9500 . ?
C23 H23 0.9500 . ?
C24 H24 1.0000 . ?
C24 C26 1.530(8) . ?
C24 C25 1.532(6) . ?
C2 H2A 0.9900 . ?
C2 H2B 0.9900 . ?
C2 C1 1.521(8) . ?
C17 H17A 0.9800 . ?
C17 H17B 0.9800 . ?
C17 H17C 0.9800 . ?
C26 H26A 0.9800 . ?
C26 H26B 0.9800 . ?
C26 H26C 0.9800 . ?
C25 H25A 0.9800 . ?
C25 H25B 0.9800 . ?
C25 H25C 0.9800 . ?
C1 H1A 0.9800 . ?
C1 H1B 0.9800 . ?
C1 H1C 0.9800 . ?
